data_4113596
loop_
_publ_author_name
'Yugen Zhang'
'R. H. Holm'

_publ_section_title
;
 Synthesis of a Molecular Mo2Fe6S9 Cluster with the Topology of the PN
 Cluster of Nitrogenase by Rearrangement of an Edge-Bridged Mo2Fe6S8
 Double Cubane
;
_journal_name_full 'Journal of the American Chemical Society'
_journal_page_first 3910
_journal_page_last 3920
_journal_paper_doi 10.1021/ja0214633
_journal_volume 125
_journal_year 2003
_chemical_formula_moiety (Et4N)2[TpMoFe3S4(SCH2Ph)3]
_chemical_formula_sum 'C46 H71 B Fe3 Mo N8 S7'
_chemical_formula_weight 1234.83
_chemical_name_systematic
; 
 ? 
;
_space_group_IT_number 29
_symmetry_cell_setting orthorhombic
_symmetry_space_group_name_Hall 'P 2c -2ac'
_symmetry_space_group_name_H-M 'P c a 21'
_atom_sites_solution_hydrogens geom
_atom_sites_solution_primary direct
_atom_sites_solution_secondary difmap
_audit_creation_method SHELXL-97
_cell_angle_alpha 90.00
_cell_angle_beta 90.00
_cell_angle_gamma 90.00
_cell_formula_units_Z 4
_cell_length_a 18.155(5)
_cell_length_b 16.731(4)
_cell_length_c 18.149(5)
_cell_measurement_temperature 293(2)
_cell_volume 5513(3)
_computing_cell_refinement 'Bruker SMART'
_computing_data_collection 'Bruker SMART'
_computing_data_reduction 'Bruker SHELXTL'
_computing_molecular_graphics 'Bruker SHELXTL'
_computing_publication_material 'Bruker SHELXTL'
_computing_structure_refinement 'SHELXL-97 (Sheldrick, 1997)'
_computing_structure_solution 'SHELXS-97 (Sheldrick, 1990)'
_diffrn_ambient_temperature 293(2)
_diffrn_measured_fraction_theta_full 1.000
_diffrn_measured_fraction_theta_max 1.000
_diffrn_measurement_device_type 'CCD area detector'
_diffrn_measurement_method 'phi and omega scans'
_diffrn_radiation_monochromator graphite
_diffrn_radiation_source 'fine-focus sealed tube'
_diffrn_radiation_type MoK\a
_diffrn_radiation_wavelength 0.71073
_diffrn_reflns_av_R_equivalents 0.0894
_diffrn_reflns_av_sigmaI/netI 0.0978
_diffrn_reflns_limit_h_max 18
_diffrn_reflns_limit_h_min -21
_diffrn_reflns_limit_k_max 19
_diffrn_reflns_limit_k_min -19
_diffrn_reflns_limit_l_max 21
_diffrn_reflns_limit_l_min -17
_diffrn_reflns_number 29468
_diffrn_reflns_theta_full 25.00
_diffrn_reflns_theta_max 25.00
_diffrn_reflns_theta_min 1.66
_diffrn_standards_decay_% none
_exptl_absorpt_coefficient_mu 1.301
_exptl_absorpt_correction_T_max 0.878
_exptl_absorpt_correction_T_min 0.855
_exptl_absorpt_correction_type SADABS
_exptl_crystal_colour 'dark brown'
_exptl_crystal_density_diffrn 1.488
_exptl_crystal_density_meas ?
_exptl_crystal_description plate-like
_exptl_crystal_F_000 2560
_exptl_crystal_size_max 0.2
_exptl_crystal_size_mid 0.1
_exptl_crystal_size_min 0.1
_refine_diff_density_max 2.159
_refine_diff_density_min -0.671
_refine_diff_density_rms 0.099
_refine_ls_abs_structure_details 'Flack H D (1983), Acta Cryst. A39, 876-881'
_refine_ls_abs_structure_Flack 0.00(2)
_refine_ls_extinction_method none
_refine_ls_goodness_of_fit_ref 0.937
_refine_ls_hydrogen_treatment mixed
_refine_ls_matrix_type full
_refine_ls_number_parameters 607
_refine_ls_number_reflns 8682
_refine_ls_number_restraints 1
_refine_ls_restrained_S_all 0.937
_refine_ls_R_factor_all 0.0644
_refine_ls_R_factor_gt 0.0497
_refine_ls_shift/su_max 0.001
_refine_ls_shift/su_mean 0.000
_refine_ls_structure_factor_coef Fsqd
_refine_ls_weighting_details 'calc w=1/[\s^2^(Fo^2^)+(0.0391P)^2^+0.0000P] where P=(Fo^2^+2Fc^2^)/3'
_refine_ls_weighting_scheme calc
_refine_ls_wR_factor_gt 0.0957
_refine_ls_wR_factor_ref 0.0998
_reflns_number_gt 6932
_reflns_number_total 8682
_reflns_threshold_expression >2sigma(I)
_cod_data_source_file ja0214633_5.cif
_cod_data_source_block (Et4N)2[TpMoFe3S4(SCH2Ph)3]
_cod_depositor_comments
;
The following automatic conversions were performed:

'_exptl_crystal_density_meas' value 'none' was changed to '?' - the
value is perceived as not measured.

Automatic conversion script
Id: cif_fix_values 3008 2015-01-20 13:52:24Z robertas 
;
_cod_original_cell_volume 5513(2)
_cod_database_code 4113596

loop_
_symmetry_equiv_pos_as_xyz
'x, y, z'
'-x, -y, z+1/2'
'x+1/2, -y, z'
'-x+1/2, y, z+1/2'

loop_
_atom_site_label
_atom_site_type_symbol
_atom_site_fract_x
_atom_site_fract_y
_atom_site_fract_z
_atom_site_U_iso_or_equiv
_atom_site_adp_type
_atom_site_occupancy
_atom_site_symmetry_multiplicity
_atom_site_calc_flag
_atom_site_refinement_flags
Mo1 Mo 0.06073(3) 0.91881(3) 0.39029(3) 0.01931(13) Uani 1 1 d .
Fe1 Fe 0.12317(5) 0.77855(6) 0.43502(5) 0.0259(2) Uani 1 1 d .
Fe2 Fe 0.02538(6) 0.77891(6) 0.32107(5) 0.0277(2) Uani 1 1 d .
Fe3 Fe -0.02068(5) 0.80584(6) 0.46092(5) 0.0246(2) Uani 1 1 d .
S1 S 0.13927(9) 0.83310(11) 0.32266(10) 0.0271(4) Uani 1 1 d .
S2 S -0.05767(9) 0.87133(11) 0.35811(10) 0.0252(4) Uani 1 1 d .
S3 S 0.07557(9) 0.87146(10) 0.51257(9) 0.0245(4) Uani 1 1 d .
S4 S 0.02910(11) 0.68787(11) 0.41673(11) 0.0335(5) Uani 1 1 d .
S5 S 0.23249(11) 0.73018(13) 0.47545(11) 0.0412(5) Uani 1 1 d .
S6 S -0.00609(13) 0.74511(14) 0.20397(12) 0.0484(6) Uani 1 1 d .
S7 S -0.11087(10) 0.79224(11) 0.54824(11) 0.0338(5) Uani 1 1 d .
N1 N 0.1576(3) 0.9986(3) 0.4102(3) 0.0189(12) Uani 1 1 d .
N2 N 0.1538(3) 1.0787(3) 0.3986(3) 0.0226(12) Uani 1 1 d .
N3 N 0.0017(3) 1.0238(3) 0.4397(3) 0.0196(12) Uani 1 1 d .
N4 N 0.0203(3) 1.1008(3) 0.4230(3) 0.0250(13) Uani 1 1 d .
N5 N 0.0573(3) 0.9962(3) 0.2901(3) 0.0189(12) Uani 1 1 d .
N6 N 0.0642(3) 1.0767(3) 0.2941(3) 0.0224(12) Uani 1 1 d .
N7 N 0.1110(4) 0.5807(4) 0.6467(4) 0.0446(18) Uani 1 1 d .
N8 N 0.2991(3) 0.0272(4) 0.1837(3) 0.0305(15) Uani 1 1 d .
B1 B 0.0831(4) 1.1177(5) 0.3682(5) 0.027(2) Uani 1 1 d .
C1 C 0.2241(4) 0.9839(4) 0.4378(4) 0.0256(16) Uani 1 1 d .
H1A H 0.2414 0.9335 0.4508 0.031 Uiso 1 1 calc R
C2 C 0.2640(4) 1.0536(4) 0.4443(4) 0.0317(18) Uani 1 1 d .
H2 H 0.3118 1.0595 0.4619 0.038 Uiso 1 1 calc R
C3 C 0.2175(4) 1.1128(4) 0.4190(4) 0.0279(17) Uani 1 1 d .
H3 H 0.2285 1.1670 0.4165 0.033 Uiso 1 1 calc R
C4 C -0.0547(4) 1.0295(4) 0.4861(4) 0.0258(16) Uani 1 1 d .
H4 H -0.0798 0.9859 0.5057 0.031 Uiso 1 1 calc R
C5 C -0.0713(4) 1.1081(4) 0.5014(4) 0.0338(18) Uani 1 1 d .
H5 H -0.1075 1.1272 0.5331 0.041 Uiso 1 1 calc R
C6 C -0.0234(4) 1.1518(4) 0.4603(4) 0.0318(17) Uani 1 1 d .
H6 H -0.0212 1.2073 0.4583 0.038 Uiso 1 1 calc R
C7 C 0.0426(3) 0.9802(4) 0.2194(4) 0.0260(17) Uani 1 1 d .
H7 H 0.0354 0.9293 0.2002 0.031 Uiso 1 1 calc R
C8 C 0.0397(4) 1.0492(5) 0.1792(4) 0.0308(18) Uani 1 1 d .
H8 H 0.0307 1.0539 0.1289 0.037 Uiso 1 1 calc R
C9 C 0.0527(4) 1.1091(4) 0.2271(4) 0.0306(18) Uani 1 1 d .
H9 H 0.0536 1.1633 0.2158 0.037 Uiso 1 1 calc R
C10 C 0.2488(5) 0.6587(5) 0.3985(6) 0.061(3) Uani 1 1 d .
H10A H 0.2141 0.6148 0.4024 0.073 Uiso 1 1 calc R
H10B H 0.2401 0.6856 0.3520 0.073 Uiso 1 1 calc R
C11 C 0.3260(4) 0.6258(5) 0.3991(4) 0.042(2) Uani 1 1 d .
C12 C 0.3858(5) 0.6728(5) 0.3886(5) 0.050(2) Uani 1 1 d .
H12 H 0.3787 0.7277 0.3851 0.060 Uiso 1 1 calc R
C13 C 0.4558(5) 0.6443(6) 0.3830(6) 0.058(3) Uani 1 1 d .
H13 H 0.4953 0.6788 0.3757 0.070 Uiso 1 1 calc R
C14 C 0.4664(5) 0.5639(6) 0.3883(6) 0.058(2) Uani 1 1 d .
H14 H 0.5138 0.5434 0.3839 0.070 Uiso 1 1 calc R
C15 C 0.4086(5) 0.5126(5) 0.4001(5) 0.058(3) Uani 1 1 d .
H15 H 0.4170 0.4580 0.4052 0.069 Uiso 1 1 calc R
C16 C 0.3380(5) 0.5425(5) 0.4044(5) 0.049(2) Uani 1 1 d .
H16 H 0.2984 0.5080 0.4108 0.059 Uiso 1 1 calc R
C17 C 0.0800(6) 0.7180(5) 0.1562(5) 0.056(3) Uani 1 1 d .
H17A H 0.0742 0.7289 0.1041 0.067 Uiso 1 1 calc R
H17B H 0.1194 0.7517 0.1745 0.067 Uiso 1 1 calc R
C18 C 0.1020(5) 0.6317(5) 0.1658(4) 0.039(2) Uani 1 1 d .
C19 C 0.1158(5) 0.5988(5) 0.2355(5) 0.053(2) Uani 1 1 d .
H19 H 0.1085 0.6301 0.2772 0.064 Uiso 1 1 calc R
C20 C 0.1399(5) 0.5215(5) 0.2436(5) 0.050(2) Uani 1 1 d .
H20 H 0.1467 0.5003 0.2905 0.060 Uiso 1 1 calc R
C21 C 0.1538(5) 0.4753(5) 0.1827(6) 0.060(3) Uani 1 1 d .
H21 H 0.1716 0.4234 0.1877 0.072 Uiso 1 1 calc R
C22 C 0.1406(6) 0.5080(5) 0.1124(5) 0.060(3) Uani 1 1 d .
H22 H 0.1473 0.4767 0.0705 0.072 Uiso 1 1 calc R
C23 C 0.1184(5) 0.5843(5) 0.1056(5) 0.052(2) Uani 1 1 d .
H23 H 0.1138 0.6060 0.0586 0.063 Uiso 1 1 calc R
C24 C -0.1472(4) 0.6915(4) 0.5336(5) 0.042(2) Uani 1 1 d .
H24A H -0.1070 0.6569 0.5187 0.051 Uiso 1 1 calc R
H24B H -0.1660 0.6715 0.5802 0.051 Uiso 1 1 calc R
C25 C -0.2076(4) 0.6857(4) 0.4769(5) 0.040(2) Uani 1 1 d .
C26 C -0.1901(5) 0.6828(4) 0.4007(6) 0.053(2) Uani 1 1 d .
H26 H -0.1411 0.6866 0.3861 0.063 Uiso 1 1 calc R
C27 C -0.2436(6) 0.6746(5) 0.3485(6) 0.062(3) Uani 1 1 d .
H27 H -0.2310 0.6723 0.2988 0.074 Uiso 1 1 calc R
C28 C -0.3164(6) 0.6698(5) 0.3696(7) 0.067(3) Uani 1 1 d .
H28 H -0.3530 0.6641 0.3340 0.080 Uiso 1 1 calc R
C29 C -0.3353(5) 0.6732(5) 0.4422(7) 0.067(3) Uani 1 1 d .
H29 H -0.3845 0.6700 0.4559 0.080 Uiso 1 1 calc R
C30 C -0.2815(5) 0.6814(5) 0.4954(6) 0.057(3) Uani 1 1 d .
H30 H -0.2952 0.6841 0.5447 0.068 Uiso 1 1 calc R
C31 C 0.0755(5) 0.5089(5) 0.6838(5) 0.051(2) Uani 1 1 d .
H31A H 0.0501 0.5272 0.7277 0.061 Uiso 1 1 calc R
H31B H 0.0388 0.4868 0.6507 0.061 Uiso 1 1 calc R
C32 C 0.1282(5) 0.4430(5) 0.7054(6) 0.065(3) Uani 1 1 d .
H32A H 0.1506 0.4211 0.6620 0.097 Uiso 1 1 calc R
H32B H 0.1018 0.4017 0.7310 0.097 Uiso 1 1 calc R
H32C H 0.1658 0.4643 0.7371 0.097 Uiso 1 1 calc R
C33 C 0.1542(6) 0.5545(5) 0.5791(5) 0.059(3) Uani 1 1 d .
H33A H 0.1760 0.6015 0.5567 0.071 Uiso 1 1 calc R
H33B H 0.1942 0.5202 0.5951 0.071 Uiso 1 1 calc R
C34 C 0.1102(7) 0.5104(6) 0.5208(6) 0.078(4) Uani 1 1 d .
H34A H 0.0853 0.4658 0.5430 0.117 Uiso 1 1 calc R
H34B H 0.1428 0.4915 0.4830 0.117 Uiso 1 1 calc R
H34C H 0.0745 0.5460 0.4996 0.117 Uiso 1 1 calc R
C35 C 0.0505(6) 0.6387(6) 0.6221(6) 0.081(4) Uani 1 1 d .
H35A H 0.0731 0.6818 0.5943 0.097 Uiso 1 1 calc R
H35B H 0.0172 0.6107 0.5893 0.097 Uiso 1 1 calc R
C36 C 0.0058(6) 0.6749(7) 0.6849(6) 0.087(4) Uani 1 1 d .
H36A H -0.0230 0.6339 0.7081 0.130 Uiso 1 1 calc R
H36B H -0.0264 0.7154 0.6657 0.130 Uiso 1 1 calc R
H36C H 0.0385 0.6983 0.7204 0.130 Uiso 1 1 calc R
C37 C 0.1630(5) 0.6197(5) 0.7004(5) 0.049(2) Uani 1 1 d .
H37A H 0.2040 0.5837 0.7088 0.059 Uiso 1 1 calc R
H37B H 0.1375 0.6261 0.7470 0.059 Uiso 1 1 calc R
C38 C 0.1938(6) 0.7003(6) 0.6779(5) 0.076(3) Uani 1 1 d .
H38A H 0.2233 0.6942 0.6344 0.115 Uiso 1 1 calc R
H38B H 0.2237 0.7212 0.7171 0.115 Uiso 1 1 calc R
H38C H 0.1540 0.7365 0.6681 0.115 Uiso 1 1 calc R
C39 C 0.3727(4) 0.0662(5) 0.1698(4) 0.040(2) Uani 1 1 d .
H39A H 0.4111 0.0269 0.1781 0.048 Uiso 1 1 calc R
H39B H 0.3794 0.1086 0.2056 0.048 Uiso 1 1 calc R
C40 C 0.3827(5) 0.1012(5) 0.0928(4) 0.050(2) Uani 1 1 d .
H40A H 0.3772 0.0597 0.0567 0.076 Uiso 1 1 calc R
H40B H 0.4310 0.1242 0.0887 0.076 Uiso 1 1 calc R
H40C H 0.3463 0.1418 0.0844 0.076 Uiso 1 1 calc R
C41 C 0.2365(4) 0.0846(5) 0.1690(4) 0.0369(19) Uani 1 1 d .
H41A H 0.1907 0.0596 0.1840 0.044 Uiso 1 1 calc R
H41B H 0.2336 0.0942 0.1164 0.044 Uiso 1 1 calc R
C42 C 0.2436(5) 0.1648(5) 0.2084(5) 0.049(2) Uani 1 1 d .
H42A H 0.2411 0.1566 0.2607 0.074 Uiso 1 1 calc R
H42B H 0.2042 0.1994 0.1932 0.074 Uiso 1 1 calc R
H42C H 0.2900 0.1889 0.1960 0.074 Uiso 1 1 calc R
C43 C 0.2955(4) 0.0000(5) 0.2638(4) 0.0366(19) Uani 1 1 d .
H43A H 0.3030 0.0464 0.2950 0.044 Uiso 1 1 calc R
H43B H 0.2463 -0.0199 0.2733 0.044 Uiso 1 1 calc R
C44 C 0.3500(4) -0.0637(5) 0.2865(4) 0.043(2) Uani 1 1 d .
H44A H 0.3402 -0.1120 0.2597 0.065 Uiso 1 1 calc R
H44B H 0.3454 -0.0737 0.3384 0.065 Uiso 1 1 calc R
H44C H 0.3992 -0.0458 0.2759 0.065 Uiso 1 1 calc R
C45 C 0.2915(4) -0.0444(5) 0.1324(4) 0.0343(19) Uani 1 1 d .
H45A H 0.2928 -0.0251 0.0821 0.041 Uiso 1 1 calc R
H45B H 0.3342 -0.0785 0.1393 0.041 Uiso 1 1 calc R
C46 C 0.2243(4) -0.0942(5) 0.1415(5) 0.048(2) Uani 1 1 d .
H46A H 0.2213 -0.1129 0.1914 0.072 Uiso 1 1 calc R
H46B H 0.2267 -0.1392 0.1087 0.072 Uiso 1 1 calc R
H46C H 0.1815 -0.0628 0.1303 0.072 Uiso 1 1 calc R
H1 H 0.086(3) 1.185(4) 0.360(3) 0.020(17) Uiso 1 1 d .

loop_
_atom_site_aniso_label
_atom_site_aniso_U_11
_atom_site_aniso_U_22
_atom_site_aniso_U_33
_atom_site_aniso_U_23
_atom_site_aniso_U_13
_atom_site_aniso_U_12
Mo1 0.0185(3) 0.0236(3) 0.0159(3) 0.0011(3) -0.0007(3) 0.0005(2)
Fe1 0.0268(5) 0.0285(6) 0.0222(5) 0.0022(5) 0.0007(5) 0.0050(4)
Fe2 0.0320(6) 0.0263(6) 0.0249(6) -0.0023(5) -0.0028(5) 0.0005(5)
Fe3 0.0249(5) 0.0269(6) 0.0221(5) 0.0021(4) 0.0001(4) -0.0014(5)
S1 0.0277(9) 0.0314(10) 0.0222(10) 0.0012(8) 0.0024(8) 0.0045(8)
S2 0.0211(9) 0.0312(11) 0.0233(9) 0.0019(8) -0.0040(8) -0.0016(8)
S3 0.0242(9) 0.0303(10) 0.0190(9) 0.0011(8) -0.0030(7) -0.0006(8)
S4 0.0394(11) 0.0244(10) 0.0367(12) 0.0024(8) 0.0008(9) 0.0011(8)
S5 0.0334(11) 0.0605(15) 0.0298(11) 0.0011(10) -0.0012(9) 0.0163(10)
S6 0.0685(15) 0.0409(13) 0.0357(12) -0.0098(10) -0.0194(11) 0.0042(11)
S7 0.0355(11) 0.0361(12) 0.0299(11) 0.0020(9) 0.0083(9) -0.0026(8)
N1 0.015(3) 0.024(3) 0.018(3) 0.002(2) 0.006(2) -0.002(2)
N2 0.016(3) 0.032(3) 0.020(3) 0.002(3) 0.005(3) -0.001(2)
N3 0.023(3) 0.020(3) 0.016(3) 0.002(2) 0.000(2) 0.000(2)
N4 0.025(3) 0.023(3) 0.027(3) -0.001(3) -0.005(3) 0.005(2)
N5 0.018(3) 0.026(3) 0.013(3) 0.001(2) -0.004(2) 0.001(2)
N6 0.019(3) 0.029(3) 0.019(3) 0.007(2) -0.001(2) 0.001(3)
N7 0.061(5) 0.044(4) 0.028(4) 0.002(3) -0.011(3) 0.010(4)
N8 0.020(3) 0.054(4) 0.017(3) -0.004(3) -0.001(3) -0.001(3)
B1 0.028(4) 0.026(5) 0.027(5) 0.001(4) -0.004(3) -0.001(4)
C1 0.026(4) 0.032(4) 0.019(4) 0.001(3) -0.002(3) 0.003(3)
C2 0.021(4) 0.048(5) 0.026(4) 0.001(4) 0.000(3) -0.003(3)
C3 0.029(4) 0.030(4) 0.025(4) -0.002(3) -0.005(3) -0.008(3)
C4 0.024(4) 0.035(5) 0.019(4) 0.000(3) -0.004(3) 0.001(3)
C5 0.025(4) 0.045(5) 0.032(5) -0.003(4) 0.004(3) 0.007(3)
C6 0.036(4) 0.021(4) 0.039(4) -0.002(3) -0.004(4) 0.008(3)
C7 0.018(4) 0.034(4) 0.026(4) 0.002(3) -0.005(3) -0.001(3)
C8 0.022(4) 0.045(5) 0.026(4) 0.012(4) 0.003(3) 0.001(3)
C9 0.025(4) 0.033(4) 0.035(5) 0.015(4) 0.004(3) 0.003(3)
C10 0.052(5) 0.071(6) 0.060(7) -0.017(6) -0.006(5) 0.015(5)
C11 0.034(4) 0.072(6) 0.020(4) -0.010(4) 0.000(4) 0.022(4)
C12 0.054(5) 0.049(5) 0.048(5) -0.013(5) -0.005(5) -0.004(4)
C13 0.046(5) 0.067(7) 0.062(7) -0.018(6) 0.003(5) -0.001(4)
C14 0.051(5) 0.071(7) 0.052(6) -0.011(6) 0.000(6) 0.015(5)
C15 0.073(7) 0.044(5) 0.055(6) -0.004(5) -0.014(6) 0.026(5)
C16 0.052(5) 0.057(6) 0.039(6) 0.006(4) 0.003(4) 0.008(4)
C17 0.097(8) 0.045(6) 0.024(5) -0.003(4) 0.001(5) 0.003(5)
C18 0.057(5) 0.030(5) 0.031(5) -0.004(4) 0.007(4) 0.001(4)
C19 0.082(7) 0.041(6) 0.036(5) -0.008(4) 0.000(5) 0.008(5)
C20 0.075(6) 0.036(5) 0.039(5) 0.006(4) -0.003(5) 0.010(5)
C21 0.067(7) 0.033(5) 0.078(8) -0.010(5) -0.001(6) 0.011(5)
C22 0.096(8) 0.038(6) 0.047(6) -0.019(5) 0.018(6) 0.007(5)
C23 0.084(7) 0.040(6) 0.032(5) -0.010(4) 0.009(5) 0.000(5)
C24 0.045(5) 0.038(5) 0.043(5) 0.016(4) 0.006(4) -0.005(4)
C25 0.039(5) 0.023(4) 0.059(6) 0.008(4) -0.005(4) -0.004(3)
C26 0.047(5) 0.033(5) 0.077(7) -0.018(5) -0.016(5) 0.011(4)
C27 0.075(7) 0.047(6) 0.064(7) -0.018(5) -0.021(6) 0.010(5)
C28 0.073(8) 0.029(5) 0.099(10) -0.006(5) -0.046(7) 0.001(5)
C29 0.030(5) 0.047(6) 0.122(11) 0.023(7) -0.010(6) -0.014(4)
C30 0.039(5) 0.055(6) 0.076(7) 0.023(5) 0.002(5) -0.012(4)
C31 0.049(5) 0.051(6) 0.052(6) -0.001(4) -0.012(5) -0.003(4)
C32 0.077(7) 0.044(6) 0.073(7) 0.022(5) -0.006(6) -0.007(5)
C33 0.091(8) 0.047(6) 0.039(6) -0.002(4) 0.006(5) 0.003(5)
C34 0.122(10) 0.052(7) 0.060(7) -0.018(5) -0.035(7) 0.018(6)
C35 0.110(9) 0.060(7) 0.073(8) -0.015(6) -0.058(7) 0.041(6)
C36 0.096(9) 0.082(8) 0.082(9) -0.019(7) -0.039(7) 0.056(7)
C37 0.071(6) 0.044(6) 0.032(5) 0.002(4) -0.011(5) -0.003(5)
C38 0.112(9) 0.073(8) 0.044(7) -0.014(6) -0.017(6) -0.012(7)
C39 0.021(4) 0.074(6) 0.025(4) 0.002(4) -0.003(3) -0.005(4)
C40 0.041(5) 0.072(7) 0.039(5) 0.000(5) 0.009(4) -0.013(4)
C41 0.021(4) 0.060(5) 0.030(4) -0.001(4) -0.002(3) 0.004(4)
C42 0.044(5) 0.057(6) 0.046(6) -0.008(4) 0.009(4) 0.001(4)
C43 0.032(4) 0.056(5) 0.021(4) -0.001(4) 0.002(3) 0.003(4)
C44 0.045(5) 0.058(6) 0.027(5) 0.006(4) 0.001(4) 0.004(4)
C45 0.034(4) 0.051(5) 0.018(4) -0.003(4) 0.009(3) 0.006(4)
C46 0.043(5) 0.063(6) 0.038(5) -0.011(4) -0.005(4) -0.007(4)

loop_
_atom_type_symbol
_atom_type_description
_atom_type_scat_dispersion_real
_atom_type_scat_dispersion_imag
_atom_type_scat_source
C C 0.0033 0.0016 'International Tables Vol C Tables 4.2.6.8 and 6.1.1.4'
H H 0.0000 0.0000 'International Tables Vol C Tables 4.2.6.8 and 6.1.1.4'
B B 0.0013 0.0007 'International Tables Vol C Tables 4.2.6.8 and 6.1.1.4'
N N 0.0061 0.0033 'International Tables Vol C Tables 4.2.6.8 and 6.1.1.4'
S S 0.1246 0.1234 'International Tables Vol C Tables 4.2.6.8 and 6.1.1.4'
Fe Fe 0.3463 0.8444 'International Tables Vol C Tables 4.2.6.8 and 6.1.1.4'
Mo Mo -1.6832 0.6857 'International Tables Vol C Tables 4.2.6.8 and 6.1.1.4'

loop_
_geom_angle_atom_site_label_1
_geom_angle_atom_site_label_2
_geom_angle_atom_site_label_3
_geom_angle
N5 Mo1 N1 78.90(18)
N5 Mo1 N3 81.86(19)
N1 Mo1 N3 81.01(18)
N5 Mo1 S2 88.18(14)
N1 Mo1 S2 162.69(14)
N3 Mo1 S2 85.84(14)
N5 Mo1 S1 86.90(14)
N1 Mo1 S1 88.40(14)
N3 Mo1 S1 165.82(14)
S2 Mo1 S1 102.48(7)
N5 Mo1 S3 163.48(14)
N1 Mo1 S3 87.65(13)
N3 Mo1 S3 86.66(14)
S2 Mo1 S3 102.84(6)
S1 Mo1 S3 102.39(7)
S1 Fe1 S5 108.92(8)
S1 Fe1 S3 109.48(8)
S5 Fe1 S3 112.19(8)
S1 Fe1 S4 103.42(8)
S5 Fe1 S4 117.38(9)
S3 Fe1 S4 104.94(8)
S1 Fe2 S2 109.40(8)
S1 Fe2 S6 110.00(9)
S2 Fe2 S6 106.29(9)
S1 Fe2 S4 103.20(8)
S2 Fe2 S4 104.29(8)
S6 Fe2 S4 123.10(9)
S2 Fe3 S3 109.57(7)
S2 Fe3 S7 113.96(8)
S3 Fe3 S7 108.25(8)
S2 Fe3 S4 104.05(8)
S3 Fe3 S4 104.79(8)
S7 Fe3 S4 115.74(8)
Fe1 S1 Fe2 74.34(6)
Fe1 S1 Mo1 72.40(6)
Fe2 S1 Mo1 72.42(6)
Fe2 S2 Fe3 73.53(6)
Fe2 S2 Mo1 72.37(6)
Fe3 S2 Mo1 71.91(6)
Fe3 S3 Fe1 72.85(6)
Fe3 S3 Mo1 71.77(6)
Fe1 S3 Mo1 72.03(6)
Fe1 S4 Fe2 72.33(7)
Fe1 S4 Fe3 71.25(7)
Fe2 S4 Fe3 71.74(6)
C10 S5 Fe1 97.2(3)
C17 S6 Fe2 106.7(3)
C24 S7 Fe3 104.4(3)
C1 N1 N2 106.7(5)
C1 N1 Mo1 131.6(4)
N2 N1 Mo1 121.6(4)
C3 N2 N1 109.4(5)
C3 N2 B1 129.6(6)
N1 N2 B1 121.0(5)
C4 N3 N4 105.4(5)
C4 N3 Mo1 132.6(5)
N4 N3 Mo1 122.0(4)
C6 N4 N3 109.8(6)
C6 N4 B1 130.1(6)
N3 N4 B1 120.1(5)
C7 N5 N6 105.6(5)
C7 N5 Mo1 132.2(5)
N6 N5 Mo1 122.0(4)
C9 N6 N5 109.6(6)
C9 N6 B1 129.9(6)
N5 N6 B1 120.5(5)
C37 N7 C33 108.9(7)
C37 N7 C31 108.7(6)
C33 N7 C31 110.4(7)
C37 N7 C35 111.3(7)
C33 N7 C35 108.6(7)
C31 N7 C35 109.0(7)
C39 N8 C41 111.1(6)
C39 N8 C45 108.5(6)
C41 N8 C45 108.9(5)
C39 N8 C43 109.1(5)
C41 N8 C43 109.0(5)
C45 N8 C43 110.1(6)
N4 B1 N2 108.0(6)
N4 B1 N6 108.5(6)
N2 B1 N6 107.9(6)
N1 C1 C2 110.6(6)
C1 C2 C3 105.0(6)
N2 C3 C2 108.3(6)
N3 C4 C5 111.3(6)
C6 C5 C4 105.3(7)
N4 C6 C5 108.2(6)
N5 C7 C8 110.6(7)
C9 C8 C7 106.1(7)
C8 C9 N6 108.1(7)
C11 C10 S5 112.2(6)
C12 C11 C16 117.3(7)
C12 C11 C10 122.3(8)
C16 C11 C10 120.3(8)
C11 C12 C13 123.8(8)
C12 C13 C14 118.2(9)
C13 C14 C15 121.3(8)
C14 C15 C16 119.5(8)
C15 C16 C11 119.9(8)
C18 C17 S6 114.0(6)
C23 C18 C19 116.7(8)
C23 C18 C17 121.0(8)
C19 C18 C17 121.8(7)
C20 C19 C18 121.6(8)
C21 C20 C19 120.1(9)
C20 C21 C22 118.7(8)
C23 C22 C21 120.2(8)
C22 C23 C18 122.5(9)
C25 C24 S7 114.8(5)
C30 C25 C26 116.8(8)
C30 C25 C24 122.9(8)
C26 C25 C24 120.3(7)
C27 C26 C25 121.4(9)
C26 C27 C28 119.7(10)
C29 C28 C27 120.5(9)
C28 C29 C30 120.2(9)
C29 C30 C25 121.4(10)
C32 C31 N7 115.0(7)
C34 C33 N7 115.5(8)
C36 C35 N7 114.6(8)
N7 C37 C38 116.3(7)
N8 C39 C40 115.2(6)
N8 C41 C42 114.4(6)
C44 C43 N8 116.3(6)
C46 C45 N8 116.6(6)

loop_
_geom_bond_atom_site_label_1
_geom_bond_atom_site_label_2
_geom_bond_distance
Mo1 N5 2.233(5)
Mo1 N1 2.238(5)
Mo1 N3 2.245(5)
Mo1 S2 2.3650(18)
Mo1 S1 2.3657(18)
Mo1 S3 2.3719(19)
Fe1 S1 2.253(2)
Fe1 S5 2.266(2)
Fe1 S3 2.268(2)
Fe1 S4 2.308(2)
Fe2 S1 2.258(2)
Fe2 S2 2.262(2)
Fe2 S6 2.272(2)
Fe2 S4 2.311(2)
Fe3 S2 2.266(2)
Fe3 S3 2.267(2)
Fe3 S7 2.290(2)
Fe3 S4 2.314(2)
S5 C10 1.862(9)
S6 C17 1.843(10)
S7 C24 1.830(8)
N1 C1 1.331(8)
N1 N2 1.358(7)
N2 C3 1.341(8)
N2 B1 1.542(10)
N3 C4 1.328(8)
N3 N4 1.366(7)
N4 C6 1.348(9)
N4 B1 1.538(10)
N5 C7 1.338(8)
N5 N6 1.355(7)
N6 C9 1.348(9)
N6 B1 1.548(10)
N7 C37 1.507(10)
N7 C33 1.520(11)
N7 C31 1.520(11)
N7 C35 1.532(11)
N8 C39 1.508(9)
N8 C41 1.512(9)
N8 C45 1.523(9)
N8 C43 1.524(9)
C1 C2 1.377(9)
C2 C3 1.379(9)
C4 C5 1.378(10)
C5 C6 1.359(10)
C7 C8 1.366(10)
C8 C9 1.347(10)
C10 C11 1.505(10)
C11 C12 1.354(11)
C11 C16 1.415(11)
C12 C13 1.361(11)
C13 C14 1.362(12)
C14 C15 1.374(12)
C15 C16 1.377(12)
C17 C18 1.507(11)
C18 C23 1.384(11)
C18 C19 1.402(11)
C19 C20 1.374(11)
C20 C21 1.372(12)
C21 C22 1.410(13)
C22 C23 1.344(11)
C24 C25 1.507(11)
C25 C30 1.384(11)
C25 C26 1.420(13)
C26 C27 1.363(12)
C27 C28 1.380(15)
C28 C29 1.362(15)
C29 C30 1.380(13)
C31 C32 1.513(11)
C33 C34 1.518(12)
C35 C36 1.525(14)
C37 C38 1.515(12)
C39 C40 1.527(10)
C41 C42 1.526(10)
C43 C44 1.512(9)
C45 C46 1.487(10)
